data_4517997
loop_
_publ_author_name
'Martinez, Jorge L.'
'Lutz, Sean A.'
'Beagan, Daniel M.'
'Gao, Xinfeng'
'Pink, Maren'
'Chen, Chun-Hsing'
'Carta, Veronica'
'Mo\"enne-Loccoz, Pierre'
'Smith, Jeremy M.'

_publ_section_title
;
 Stabilization of the Dinitrogen Analogue, Phosphorus Nitride.
;
_journal_issue 9
_journal_name_full 'ACS central science'
_journal_page_first 1572
_journal_page_last 1577
_journal_paper_doi 10.1021/acscentsci.0c00944
_journal_volume 6
_journal_year 2020
_chemical_absolute_configuration unk
_chemical_formula_moiety 'C18 H48 Mo1 N5 P1 Si4'
_chemical_formula_sum 'C18 H48 Mo N5 P Si4'
_chemical_formula_weight 573.87
_space_group_IT_number 33
_space_group_name_Hall 'P 2c -2n'
_space_group_name_H-M_alt 'P n a 21'
_symmetry_cell_setting orthorhombic
_symmetry_space_group_name_H-M 'P n a 21'
_atom_sites_solution_hydrogens difmap
_atom_sites_solution_primary direct
_audit_creation_date 2018-08-14
_audit_creation_method CRYSTALS_ver_14.61_build_6236
_cell_angle_alpha 90
_cell_angle_beta 90
_cell_angle_gamma 90
_cell_formula_units_Z 4
_cell_length_a 19.4151(9)
_cell_length_b 12.4197(5)
_cell_length_c 12.5653(5)
_cell_measurement_reflns_used 9992
_cell_measurement_temperature 173
_cell_measurement_theta_max 32
_cell_measurement_theta_min 3
_cell_volume 3029.9(2)
_computing_cell_refinement 'Apex2 (Bruker AXS, 2006)'
_computing_data_collection 'Apex2 (Bruker AXS, 2006)'
_computing_data_reduction 'Apex2 (Bruker AXS, 2006)'
_computing_molecular_graphics 'CAMERON (Watkin et al., 1996)'
_computing_publication_material 'CRYSTALS (Betteridge et al., 2003)'
_computing_structure_refinement 'CRYSTALS (Betteridge et al., 2003)'
_computing_structure_solution 'SIR92 (Altomare et al., 1994)'
_diffrn_ambient_temperature 173
_diffrn_measured_fraction_theta_full 0.981
_diffrn_measured_fraction_theta_max 0.875
_diffrn_measurement_device Area
_diffrn_measurement_device_type 'Bruker Kappa Apex2'
_diffrn_measurement_method '\f & \w scans'
_diffrn_radiation_monochromator graphite
_diffrn_radiation_type 'Mo K\a'
_diffrn_radiation_wavelength 0.71073
_diffrn_reflns_av_R_equivalents 0.040
_diffrn_reflns_limit_h_max 22
_diffrn_reflns_limit_h_min -27
_diffrn_reflns_limit_k_max 11
_diffrn_reflns_limit_k_min -19
_diffrn_reflns_limit_l_max 12
_diffrn_reflns_limit_l_min -18
_diffrn_reflns_number 25784
_diffrn_reflns_theta_full 25.188
_diffrn_reflns_theta_max 33.142
_diffrn_reflns_theta_min 1.947
_diffrn_standards_number 0
_exptl_absorpt_coefficient_mu 0.658
_exptl_absorpt_correction_T_max 0.94
_exptl_absorpt_correction_T_min 0.88
_exptl_absorpt_correction_type multi-scan
_exptl_absorpt_process_details 'SADABS (Siemens, 1996)'
_exptl_crystal_colour orange
_exptl_crystal_density_diffrn 1.258
_exptl_crystal_density_method 'not measured'
_exptl_crystal_description block
_exptl_crystal_F_000 1216
_exptl_crystal_size_max 0.200
_exptl_crystal_size_mid 0.200
_exptl_crystal_size_min 0.100
_refine_diff_density_max 0.45
_refine_diff_density_min -0.47
_refine_ls_extinction_method None
_refine_ls_goodness_of_fit_ref 0.9885
_refine_ls_hydrogen_treatment constr
_refine_ls_matrix_type full
_refine_ls_number_parameters 290
_refine_ls_number_reflns 8197
_refine_ls_number_restraints 19
_refine_ls_R_factor_all 0.0349
_refine_ls_R_factor_gt 0.0288
_refine_ls_shift/su_max 0.0022107
_refine_ls_shift/su_mean 0.0000911
_refine_ls_structure_factor_coef Fsqd
_refine_ls_weighting_details
;
 Method= Modified Sheldrick 
 w=1/[\s^2^(F^2^) + ( 0.03P)^2^ + 0.50P] 
 ,where P=(max(Fo^2^,0) + 2Fc^2^)/3 
;
_refine_ls_weighting_scheme calc
_refine_ls_wR_factor_all 0.0657
_refine_ls_wR_factor_gt 0.0626
_refine_ls_wR_factor_ref 0.0657
_reflns_limit_h_max 27
_reflns_limit_h_min 0
_reflns_limit_k_max 19
_reflns_limit_k_min 0
_reflns_limit_l_max 12
_reflns_limit_l_min -18
_reflns_number_gt 7265
_reflns_number_total 8222
_reflns_threshold_expression I>2.0\s(I)
_oxford_diffrn_Wilson_B_factor 0.00
_oxford_diffrn_Wilson_scale 0.00
_oxford_refine_ls_r_factor_ref 0.0349
_oxford_refine_ls_scale 0.107183(17)
_oxford_reflns_number_all 8197
_oxford_reflns_threshold_expression_ref I>-3.0\s(I)
_oxford_structure_analysis_title 'mo_18071_0ma in Pna2(1)'
_cod_data_source_file oc0c00944_si_002.cif
_cod_data_source_block 18071
_cod_depositor_comments 'Adding full bibliography for 4517996--4518010.cif.'
_cod_original_sg_symbol_H-M 'P n a 21 '
_cod_original_formula_sum 'C18 H48 Mo1 N5 P1 Si4'
_cod_database_code 4517997

loop_
_symmetry_equiv_pos_as_xyz
x,y,z
-x+1/2,y+1/2,z+1/2
x+1/2,-y+1/2,z
-x,-y,z+1/2

loop_
_atom_site_label
_atom_site_type_symbol
_atom_site_fract_x
_atom_site_fract_y
_atom_site_fract_z
_atom_site_U_iso_or_equiv
_atom_site_occupancy
_atom_site_adp_type
_atom_site_refinement_flags_posn
_atom_site_refinement_flags_adp
_atom_site_refinement_flags_occupancy
_atom_site_disorder_assembly
_atom_site_disorder_group
_atom_site_attached_hydrogens
Mo1 Mo 0.336723(8) 0.763756(13) 0.32679(5) 0.0184 1.0000 Uani . . . . . .
P1 P 0.32449(3) 0.80156(5) 0.16189(7) 0.0217 1.0000 Uani . . . . . .
Si1 Si 0.16585(3) 0.78041(6) 0.29268(7) 0.0258 1.0000 Uani . . . . . .
Si2 Si 0.41381(3) 1.00360(5) 0.29434(7) 0.0266 1.0000 Uani . . . . . .
Si3 Si 0.41018(4) 0.55748(6) 0.19757(8) 0.0300 1.0000 Uani . . . . . .
Si4 Si 0.30791(4) 0.82525(5) -0.08803(7) 0.0282 1.0000 Uani . . . . . .
N1 N 0.23787(11) 0.74971(16) 0.37071(16) 0.0257 1.0000 Uani . . . . . .
N2 N 0.38553(11) 0.89728(16) 0.37483(15) 0.0257 1.0000 Uani . . . . . .
N3 N 0.39131(9) 0.62654(15) 0.31514(17) 0.0279 1.0000 Uani . . . . . .
N4 N 0.35048(11) 0.72580(17) 0.49718(16) 0.0257 1.0000 Uani . . . . . .
N5 N 0.31664(13) 0.83364(19) 0.04629(17) 0.0370 1.0000 Uani . . . . . .
C1 C 0.22513(13) 0.7223(2) 0.48381(19) 0.0325 1.0000 Uani . . . . . .
C2 C 0.2877(2) 0.6671(3) 0.5305(3) 0.0313 0.650(4) Uani . U P 1 1 .
C3 C 0.16625(15) 0.9248(2) 0.2489(3) 0.0507 1.0000 Uani . . . . . .
C4 C 0.08548(14) 0.7607(3) 0.3751(3) 0.0431 1.0000 Uani . . . . . .
C5 C 0.15805(13) 0.6944(2) 0.1714(2) 0.0315 1.0000 Uani . . . . . .
C6 C 0.40514(14) 0.9032(2) 0.48833(19) 0.0354 1.0000 Uani . . . . . .
C7 C 0.3581(2) 0.8307(3) 0.5530(3) 0.0339 0.650(4) Uani . U P 1 1 .
C8 C 0.48089(16) 0.9592(3) 0.1977(2) 0.0475 1.0000 Uani . . . . . .
C9 C 0.34216(15) 1.0701(2) 0.2201(3) 0.0461 1.0000 Uani . . . . . .
C10 C 0.45405(15) 1.1109(2) 0.3795(2) 0.0432 1.0000 Uani . . . . . .
C11 C 0.41364(14) 0.5764(2) 0.4166(2) 0.0360 1.0000 Uani . . . . . .
C12 C 0.4133(2) 0.6586(4) 0.5051(3) 0.0337 0.650(4) Uani . U P 1 1 .
C13 C 0.33089(14) 0.5177(2) 0.1235(2) 0.0413 1.0000 Uani . . . . . .
C14 C 0.46831(14) 0.6355(2) 0.1078(2) 0.0395 1.0000 Uani . . . . . .
C15 C 0.45619(17) 0.4279(2) 0.2292(3) 0.0509 1.0000 Uani . . . . . .
C16 C 0.3604(2) 0.7112(2) -0.1399(2) 0.0526 1.0000 Uani . . . . . .
C17 C 0.33689(18) 0.9519(2) -0.1511(2) 0.0557 1.0000 Uani . . . . . .
C18 C 0.2156(2) 0.8057(4) -0.1197(3) 0.0719 1.0000 Uani . . . . . .
C21 C 0.2855(4) 0.7571(7) 0.5535(6) 0.0359 0.350(4) Uani . U P 1 2 .
C71 C 0.4102(4) 0.7878(7) 0.5371(6) 0.0359 0.350(4) Uani . U P 1 2 .
C121 C 0.3623(4) 0.6081(6) 0.5077(5) 0.0370 0.350(4) Uani . U P 1 2 .
H11 H 0.2159 0.7863 0.5226 0.0391 0.650(4) Uiso R . P 1 1 .
H12 H 0.1866 0.6754 0.4884 0.0391 0.650(4) Uiso R . P 1 1 .
H13 H 0.1846 0.7579 0.5072 0.0391 0.350(4) Uiso R . P 1 2 .
H14 H 0.2191 0.6466 0.4901 0.0391 0.350(4) Uiso R . P 1 2 .
H21 H 0.2845 0.6672 0.6059 0.0375 0.650(4) Uiso R . P 1 1 .
H22 H 0.2899 0.5950 0.5055 0.0375 0.650(4) Uiso R . P 1 1 .
H31 H 0.1266 0.9386 0.2068 0.0609 1.0000 Uiso R . . . . .
H32 H 0.1659 0.9703 0.3096 0.0609 1.0000 Uiso R . . . . .
H33 H 0.2065 0.9385 0.2080 0.0609 1.0000 Uiso R . . . . .
H41 H 0.0461 0.7773 0.3332 0.0518 1.0000 Uiso R . . . . .
H42 H 0.0869 0.8070 0.4352 0.0518 1.0000 Uiso R . . . . .
H43 H 0.0830 0.6880 0.3982 0.0518 1.0000 Uiso R . . . . .
H51 H 0.1182 0.7149 0.1325 0.0379 1.0000 Uiso R . . . . .
H52 H 0.1977 0.7037 0.1281 0.0379 1.0000 Uiso R . . . . .
H53 H 0.1543 0.6211 0.1920 0.0379 1.0000 Uiso R . . . . .
H61 H 0.4007 0.9753 0.5126 0.0425 0.650(4) Uiso R . P 1 1 .
H62 H 0.4515 0.8803 0.4965 0.0425 0.650(4) Uiso R . P 1 1 .
H63 H 0.4485 0.9380 0.4945 0.0425 0.350(4) Uiso R . P 1 2 .
H64 H 0.3714 0.9434 0.5260 0.0425 0.350(4) Uiso R . P 1 2 .
H71 H 0.3776 0.8191 0.6214 0.0407 0.650(4) Uiso R . P 1 1 .
H72 H 0.3143 0.8637 0.5604 0.0407 0.650(4) Uiso R . P 1 1 .
H81 H 0.5088 1.0190 0.1785 0.0570 1.0000 Uiso R . . . . .
H82 H 0.5087 0.9051 0.2294 0.0570 1.0000 Uiso R . . . . .
H83 H 0.4593 0.9310 0.1358 0.0570 1.0000 Uiso R . . . . .
H91 H 0.3549 1.1420 0.2031 0.0554 1.0000 Uiso R . . . . .
H92 H 0.3019 1.0708 0.2630 0.0554 1.0000 Uiso R . . . . .
H93 H 0.3332 1.0314 0.1563 0.0554 1.0000 Uiso R . . . . .
H101 H 0.4702 1.1678 0.3355 0.0519 1.0000 Uiso R . . . . .
H102 H 0.4915 1.0811 0.4181 0.0519 1.0000 Uiso R . . . . .
H103 H 0.4207 1.1381 0.4279 0.0519 1.0000 Uiso R . . . . .
H111 H 0.4589 0.5486 0.4085 0.0432 0.650(4) Uiso R . P 1 1 .
H112 H 0.3830 0.5194 0.4342 0.0432 0.650(4) Uiso R . P 1 1 .
H113 H 0.4585 0.6011 0.4342 0.0432 0.350(4) Uiso R . P 1 2 .
H114 H 0.4143 0.5003 0.4089 0.0432 0.350(4) Uiso R . P 1 2 .
H121 H 0.4529 0.7031 0.4992 0.0404 0.650(4) Uiso R . P 1 1 .
H122 H 0.4138 0.6227 0.5719 0.0404 0.650(4) Uiso R . P 1 1 .
H131 H 0.3407 0.4574 0.0796 0.0496 1.0000 Uiso R . . . . .
H132 H 0.3159 0.5761 0.0805 0.0496 1.0000 Uiso R . . . . .
H133 H 0.2956 0.4994 0.1727 0.0496 1.0000 Uiso R . . . . .
H141 H 0.4937 0.5872 0.0643 0.0474 1.0000 Uiso R . . . . .
H142 H 0.4992 0.6773 0.1494 0.0474 1.0000 Uiso R . . . . .
H143 H 0.4416 0.6818 0.0641 0.0474 1.0000 Uiso R . . . . .
H151 H 0.4687 0.3928 0.1649 0.0611 1.0000 Uiso R . . . . .
H152 H 0.4965 0.4431 0.2695 0.0611 1.0000 Uiso R . . . . .
H153 H 0.4266 0.3824 0.2693 0.0611 1.0000 Uiso R . . . . .
H161 H 0.3553 0.7069 -0.2150 0.0631 1.0000 Uiso R . . . . .
H162 H 0.4075 0.7227 -0.1227 0.0631 1.0000 Uiso R . . . . .
H163 H 0.3452 0.6459 -0.1084 0.0631 1.0000 Uiso R . . . . .
H171 H 0.3318 0.9465 -0.2261 0.0668 1.0000 Uiso R . . . . .
H172 H 0.3839 0.9642 -0.1341 0.0668 1.0000 Uiso R . . . . .
H173 H 0.3098 1.0101 -0.1255 0.0668 1.0000 Uiso R . . . . .
H181 H 0.2100 0.8008 -0.1946 0.0863 1.0000 Uiso R . . . . .
H182 H 0.1899 0.8650 -0.0933 0.0863 1.0000 Uiso R . . . . .
H183 H 0.1997 0.7412 -0.0873 0.0863 1.0000 Uiso R . . . . .
H211 H 0.2843 0.8328 0.5638 0.0431 0.350(4) Uiso R . P 1 2 .
H212 H 0.2831 0.7219 0.6205 0.0431 0.350(4) Uiso R . P 1 2 .
H711 H 0.4088 0.7917 0.6125 0.0430 0.350(4) Uiso R . P 1 2 .
H712 H 0.4519 0.7543 0.5154 0.0430 0.350(4) Uiso R . P 1 2 .
H1211 H 0.3817 0.5921 0.5753 0.0443 0.350(4) Uiso R . P 1 2 .
H1212 H 0.3201 0.5701 0.4998 0.0443 0.350(4) Uiso R . P 1 2 .

loop_
_atom_site_aniso_label
_atom_site_aniso_U_11
_atom_site_aniso_U_22
_atom_site_aniso_U_33
_atom_site_aniso_U_23
_atom_site_aniso_U_13
_atom_site_aniso_U_12
Mo1 0.01874(8) 0.02428(8) 0.01220(7) 0.00022(9) -0.00062(9) 0.00088(6)
P1 0.0255(3) 0.0260(3) 0.0136(2) -0.0013(2) -0.0010(2) 0.0020(2)
Si1 0.0203(3) 0.0306(3) 0.0265(3) -0.0021(2) -0.0016(3) 0.0027(2)
Si2 0.0299(3) 0.0269(3) 0.0232(3) 0.0020(2) -0.0016(3) -0.0019(3)
Si3 0.0283(4) 0.0295(3) 0.0323(4) -0.0024(3) 0.0051(3) 0.0053(3)
Si4 0.0417(4) 0.0285(3) 0.0144(3) 0.0003(2) -0.0043(3) -0.0015(3)
N1 0.0214(9) 0.0375(11) 0.0182(8) 0.0007(8) 0.0020(8) 0.0004(8)
N2 0.0312(11) 0.0313(10) 0.0145(8) -0.0004(7) -0.0022(8) -0.0062(8)
N3 0.0299(10) 0.0316(9) 0.0223(10) 0.0041(8) -0.0003(9) 0.0074(7)
N4 0.0287(10) 0.0348(11) 0.0135(9) 0.0034(8) -0.0022(8) -0.0021(8)
N5 0.0518(14) 0.0432(13) 0.0160(9) 0.0014(9) -0.0012(10) 0.0051(11)
C1 0.0272(13) 0.0527(16) 0.0176(11) 0.0013(10) 0.0062(10) -0.0048(11)
C2 0.032(2) 0.041(2) 0.0206(17) 0.0109(15) 0.0010(15) -0.0083(16)
C3 0.0354(15) 0.0364(16) 0.080(2) 0.0029(15) -0.0098(15) 0.0101(12)
C4 0.0247(14) 0.066(2) 0.0385(17) -0.0070(13) 0.0000(11) 0.0066(13)
C5 0.0281(13) 0.0414(14) 0.0251(13) -0.0008(11) -0.0021(10) -0.0052(10)
C6 0.0442(16) 0.0442(15) 0.0178(11) -0.0006(10) -0.0067(11) -0.0138(12)
C7 0.043(2) 0.045(2) 0.0137(17) -0.0016(15) -0.0021(16) -0.0068(19)
C8 0.0498(18) 0.0514(17) 0.0414(16) 0.0016(13) 0.0162(14) -0.0095(14)
C9 0.0580(19) 0.0319(14) 0.0486(18) 0.0050(12) -0.0224(14) 0.0014(13)
C10 0.0468(17) 0.0373(15) 0.0456(16) -0.0013(12) -0.0075(14) -0.0099(13)
C11 0.0352(15) 0.0386(14) 0.0342(15) 0.0090(11) -0.0014(11) 0.0081(11)
C12 0.029(2) 0.049(2) 0.0226(18) 0.0106(16) -0.0055(15) 0.0033(17)
C13 0.0432(17) 0.0377(15) 0.0430(16) -0.0118(12) 0.0039(13) -0.0035(12)
C14 0.0331(15) 0.0491(16) 0.0362(15) -0.0027(12) 0.0079(12) 0.0034(12)
C15 0.0545(19) 0.0401(16) 0.0581(19) 0.0033(14) 0.0123(16) 0.0177(14)
C16 0.094(3) 0.0362(15) 0.0276(13) -0.0049(11) -0.0027(16) 0.0174(16)
C17 0.085(2) 0.0385(15) 0.044(2) 0.0076(12) 0.0175(16) -0.0012(15)
C18 0.060(2) 0.092(3) 0.064(2) -0.015(2) -0.029(2) -0.006(2)
C21 0.036(4) 0.053(4) 0.019(3) 0.006(3) 0.005(3) -0.007(3)
C71 0.038(4) 0.052(4) 0.017(3) 0.005(3) -0.008(3) -0.011(3)
C121 0.047(4) 0.041(4) 0.023(3) 0.013(3) -0.004(3) -0.003(3)

loop_
_atom_type_symbol
_atom_type_scat_dispersion_real
_atom_type_scat_dispersion_imag
_atom_type_scat_Cromer_Mann_a1
_atom_type_scat_Cromer_Mann_b1
_atom_type_scat_Cromer_Mann_a2
_atom_type_scat_Cromer_Mann_b2
_atom_type_scat_Cromer_Mann_a3
_atom_type_scat_Cromer_Mann_b3
_atom_type_scat_Cromer_Mann_a4
_atom_type_scat_Cromer_Mann_b4
_atom_type_scat_Cromer_Mann_c
_atom_type_scat_source
C 0.0033 0.0016 2.3100 20.8439 1.0200 10.2075 1.5886 0.5687 0.8650 51.6512 0.2156 'International Tables Vol C 4.2.6.8 and 6.1.1.4'
H 0.0000 0.0000 0.4930 10.5109 0.3229 26.1257 0.1402 3.1424 0.0408 57.7998 0.0030 'International Tables Vol C 4.2.6.8 and 6.1.1.4'
N 0.0061 0.0033 12.2126 0.0057 3.1322 9.8933 2.0125 28.9975 1.1663 0.5826 -11.5290 'International Tables Vol C 4.2.6.8 and 6.1.1.4'
Si 0.0817 0.0704 6.2915 2.4386 3.0353 32.3337 1.9891 0.6785 1.5410 81.6937 1.1407 'International Tables Vol C 4.2.6.8 and 6.1.1.4'
P 0.1023 0.0942 6.4345 1.9067 4.1791 27.1570 1.7800 0.5260 1.4908 68.1645 1.1149 'International Tables Vol C 4.2.6.8 and 6.1.1.4'
Mo -1.6832 0.6857 3.7025 0.2772 17.2356 1.0958 12.8876 11.0040 3.7429 61.6584 4.3875 'International Tables Vol C 4.2.6.8 and 6.1.1.4'

loop_
_geom_angle_atom_site_label_1
_geom_angle_site_symmetry_1
_geom_angle_atom_site_label_2
_geom_angle_site_symmetry_2
_geom_angle_atom_site_label_3
_geom_angle_site_symmetry_3
_geom_angle
_geom_angle_publ_flag
P1 . Mo1 . Si2 . 74.75(2) yes
P1 . Mo1 . Si3 . 75.26(2) yes
Si2 . Mo1 . Si3 . 115.436(18) yes
P1 . Mo1 . N1 . 100.34(6) yes
Si2 . Mo1 . N1 . 122.50(6) yes
Si3 . Mo1 . N1 . 118.31(6) yes
P1 . Mo1 . N2 . 99.37(6) yes
Si2 . Mo1 . N2 . 24.70(5) yes
Si3 . Mo1 . N2 . 125.27(6) yes
N1 . Mo1 . N2 . 116.23(8) yes
P1 . Mo1 . N3 . 100.02(6) yes
Si2 . Mo1 . N3 . 120.51(6) yes
Si3 . Mo1 . N3 . 24.94(6) yes
N1 . Mo1 . N3 . 116.78(8) yes
N2 . Mo1 . N3 . 118.29(8) yes
P1 . Mo1 . N4 . 179.33(5) yes
Si2 . Mo1 . N4 . 104.66(5) yes
Si3 . Mo1 . N4 . 104.77(6) yes
N1 . Mo1 . N4 . 80.23(8) yes
N2 . Mo1 . N4 . 80.06(8) yes
N3 . Mo1 . N4 . 79.98(8) yes
Mo1 . P1 . N5 . 177.38(10) yes
N1 . Si1 . C3 . 111.68(12) yes
N1 . Si1 . C4 . 108.96(13) yes
C3 . Si1 . C4 . 106.75(14) yes
N1 . Si1 . C5 . 113.42(11) yes
C3 . Si1 . C5 . 107.91(15) yes
C4 . Si1 . C5 . 107.84(13) yes
Mo1 . Si2 . N2 . 28.55(6) yes
Mo1 . Si2 . C8 . 97.37(10) yes
N2 . Si2 . C8 . 111.87(12) yes
Mo1 . Si2 . C9 . 96.95(10) yes
N2 . Si2 . C9 . 112.86(12) yes
C8 . Si2 . C9 . 108.99(15) yes
Mo1 . Si2 . C10 . 138.18(9) yes
N2 . Si2 . C10 . 109.65(11) yes
C8 . Si2 . C10 . 106.87(14) yes
C9 . Si2 . C10 . 106.28(14) yes
Mo1 . Si3 . N3 . 29.06(6) yes
Mo1 . Si3 . C13 . 95.33(9) yes
N3 . Si3 . C13 . 112.25(11) yes
Mo1 . Si3 . C14 . 98.79(9) yes
N3 . Si3 . C14 . 112.49(12) yes
C13 . Si3 . C14 . 109.59(13) yes
Mo1 . Si3 . C15 . 138.83(11) yes
N3 . Si3 . C15 . 109.90(12) yes
C13 . Si3 . C15 . 105.69(15) yes
C14 . Si3 . C15 . 106.54(13) yes
N5 . Si4 . C16 . 109.84(13) yes
N5 . Si4 . C17 . 110.07(14) yes
C16 . Si4 . C17 . 109.30(16) yes
N5 . Si4 . C18 . 108.53(16) yes
C16 . Si4 . C18 . 110.77(18) yes
C17 . Si4 . C18 . 108.31(19) yes
Si1 . N1 . Mo1 . 126.29(11) yes
Si1 . N1 . C1 . 117.00(16) yes
Mo1 . N1 . C1 . 116.35(15) yes
Si2 . N2 . Mo1 . 126.75(10) yes
Si2 . N2 . C6 . 116.03(16) yes
Mo1 . N2 . C6 . 117.01(15) yes
Si3 . N3 . Mo1 . 126.00(11) yes
Si3 . N3 . C11 . 117.35(16) yes
Mo1 . N3 . C11 . 116.54(16) yes
Mo1 . N4 . C2 . 106.22(18) yes
Mo1 . N4 . C7 . 106.40(18) yes
C2 . N4 . C7 . 112.4(3) yes
Mo1 . N4 . C12 . 106.56(18) yes
C2 . N4 . C12 . 112.4(3) yes
C7 . N4 . C12 . 112.3(3) yes
Mo1 . N4 . C21 . 107.5(3) yes
Mo1 . N4 . C71 . 108.2(3) yes
C21 . N4 . C71 . 111.4(5) yes
Mo1 . N4 . C121 . 108.4(3) yes
C21 . N4 . C121 . 110.0(5) yes
C71 . N4 . C121 . 111.2(5) yes
Si4 . N5 . P1 . 161.23(17) yes
N1 . C1 . C2 . 110.0(2) yes
N1 . C1 . H11 . 109.3 no
C2 . C1 . H11 . 109.4 no
N1 . C1 . H12 . 109.3 no
C2 . C1 . H12 . 109.3 no
H11 . C1 . H12 . 109.5 no
N1 . C1 . C21 . 110.9(3) yes
N1 . C1 . H13 . 109.1 no
C21 . C1 . H13 . 109.1 no
N1 . C1 . H14 . 109.1 no
C21 . C1 . H14 . 109.1 no
H13 . C1 . H14 . 109.5 no
C1 . C2 . N4 . 109.2(3) yes
C1 . C2 . H21 . 109.5 no
N4 . C2 . H21 . 109.5 no
C1 . C2 . H22 . 109.5 no
N4 . C2 . H22 . 109.5 no
H21 . C2 . H22 . 109.5 no
Si1 . C3 . H31 . 109.5 no
Si1 . C3 . H32 . 109.5 no
H31 . C3 . H32 . 109.5 no
Si1 . C3 . H33 . 109.5 no
H31 . C3 . H33 . 109.5 no
H32 . C3 . H33 . 109.5 no
Si1 . C4 . H41 . 109.5 no
Si1 . C4 . H42 . 109.5 no
H41 . C4 . H42 . 109.5 no
Si1 . C4 . H43 . 109.5 no
H41 . C4 . H43 . 109.5 no
H42 . C4 . H43 . 109.5 no
Si1 . C5 . H51 . 109.5 no
Si1 . C5 . H52 . 109.5 no
H51 . C5 . H52 . 109.5 no
Si1 . C5 . H53 . 109.5 no
H51 . C5 . H53 . 109.5 no
H52 . C5 . H53 . 109.5 no
N2 . C6 . C7 . 109.4(2) yes
N2 . C6 . H61 . 109.5 no
C7 . C6 . H61 . 109.5 no
N2 . C6 . H62 . 109.5 no
C7 . C6 . H62 . 109.5 no
H61 . C6 . H62 . 109.5 no
N2 . C6 . C71 . 110.4(3) yes
N2 . C6 . H63 . 109.2 no
C71 . C6 . H63 . 109.2 no
N2 . C6 . H64 . 109.2 no
C71 . C6 . H64 . 109.2 no
H63 . C6 . H64 . 109.5 no
C6 . C7 . N4 . 109.1(3) yes
C6 . C7 . H71 . 109.5 no
N4 . C7 . H71 . 109.6 no
C6 . C7 . H72 . 109.6 no
N4 . C7 . H72 . 109.6 no
H71 . C7 . H72 . 109.5 no
Si2 . C8 . H81 . 109.5 no
Si2 . C8 . H82 . 109.5 no
H81 . C8 . H82 . 109.5 no
Si2 . C8 . H83 . 109.5 no
H81 . C8 . H83 . 109.5 no
H82 . C8 . H83 . 109.5 no
Si2 . C9 . H91 . 109.5 no
Si2 . C9 . H92 . 109.5 no
H91 . C9 . H92 . 109.5 no
Si2 . C9 . H93 . 109.5 no
H91 . C9 . H93 . 109.5 no
H92 . C9 . H93 . 109.5 no
Si2 . C10 . H101 . 109.5 no
Si2 . C10 . H102 . 109.5 no
H101 . C10 . H102 . 109.5 no
Si2 . C10 . H103 . 109.5 no
H101 . C10 . H103 . 109.5 no
H102 . C10 . H103 . 109.5 no
N3 . C11 . C12 . 110.3(2) yes
N3 . C11 . H111 . 109.3 no
C12 . C11 . H111 . 109.3 no
N3 . C11 . H112 . 109.3 no
C12 . C11 . H112 . 109.3 no
H111 . C11 . H112 . 109.5 no
N3 . C11 . C121 . 109.6(3) yes
N3 . C11 . H113 . 109.4 no
C121 . C11 . H113 . 109.4 no
N3 . C11 . H114 . 109.4 no
C121 . C11 . H114 . 109.4 no
H113 . C11 . H114 . 109.5 no
C11 . C12 . N4 . 109.6(3) yes
C11 . C12 . H121 . 109.4 no
N4 . C12 . H121 . 109.4 no
C11 . C12 . H122 . 109.4 no
N4 . C12 . H122 . 109.4 no
H121 . C12 . H122 . 109.5 no
Si3 . C13 . H131 . 109.5 no
Si3 . C13 . H132 . 109.5 no
H131 . C13 . H132 . 109.5 no
Si3 . C13 . H133 . 109.5 no
H131 . C13 . H133 . 109.5 no
H132 . C13 . H133 . 109.5 no
Si3 . C14 . H141 . 109.5 no
Si3 . C14 . H142 . 109.5 no
H141 . C14 . H142 . 109.5 no
Si3 . C14 . H143 . 109.5 no
H141 . C14 . H143 . 109.5 no
H142 . C14 . H143 . 109.5 no
Si3 . C15 . H151 . 109.5 no
Si3 . C15 . H152 . 109.5 no
H151 . C15 . H152 . 109.5 no
Si3 . C15 . H153 . 109.5 no
H151 . C15 . H153 . 109.5 no
H152 . C15 . H153 . 109.5 no
Si4 . C16 . H161 . 109.5 no
Si4 . C16 . H162 . 109.5 no
H161 . C16 . H162 . 109.5 no
Si4 . C16 . H163 . 109.5 no
H161 . C16 . H163 . 109.5 no
H162 . C16 . H163 . 109.5 no
Si4 . C17 . H171 . 109.5 no
Si4 . C17 . H172 . 109.5 no
H171 . C17 . H172 . 109.5 no
Si4 . C17 . H173 . 109.5 no
H171 . C17 . H173 . 109.5 no
H172 . C17 . H173 . 109.5 no
Si4 . C18 . H181 . 109.5 no
Si4 . C18 . H182 . 109.5 no
H181 . C18 . H182 . 109.5 no
Si4 . C18 . H183 . 109.5 no
H181 . C18 . H183 . 109.5 no
H182 . C18 . H183 . 109.5 no
C1 . C21 . N4 . 107.6(5) yes
C1 . C21 . H211 . 109.9 no
N4 . C21 . H211 . 109.9 no
C1 . C21 . H212 . 109.9 no
N4 . C21 . H212 . 109.9 no
H211 . C21 . H212 . 109.5 no
C6 . C71 . N4 . 107.2(5) yes
C6 . C71 . H711 . 110.0 no
N4 . C71 . H711 . 110.0 no
C6 . C71 . H712 . 110.0 no
N4 . C71 . H712 . 110.0 no
H711 . C71 . H712 . 109.5 no
C11 . C121 . N4 . 106.2(5) yes
C11 . C121 . H1211 . 110.3 no
N4 . C121 . H1211 . 110.3 no
C11 . C121 . H1212 . 110.3 no
N4 . C121 . H1212 . 110.3 no
H1211 . C121 . H1212 . 109.5 no

loop_
_geom_bond_atom_site_label_1
_geom_bond_site_symmetry_1
_geom_bond_atom_site_label_2
_geom_bond_site_symmetry_2
_geom_bond_distance
_geom_bond_publ_flag
Mo1 . P1 . 2.1378(6) yes
Mo1 . Si2 . 3.3585(7) yes
Mo1 . Si3 . 3.3516(7) yes
Mo1 . N1 . 2.005(2) yes
Mo1 . N2 . 2.0032(19) yes
Mo1 . N3 . 2.0122(18) yes
Mo1 . N4 . 2.208(2) yes
P1 . N5 . 1.514(2) yes
Si1 . N1 . 1.750(2) yes
Si1 . C3 . 1.876(3) yes
Si1 . C4 . 1.889(3) yes
Si1 . C5 . 1.866(3) yes
Si2 . N2 . 1.752(2) yes
Si2 . C8 . 1.864(3) yes
Si2 . C9 . 1.868(3) yes
Si2 . C10 . 1.879(3) yes
Si3 . N3 . 1.747(2) yes
Si3 . C13 . 1.865(3) yes
Si3 . C14 . 1.867(3) yes
Si3 . C15 . 1.883(3) yes
Si4 . N5 . 1.699(2) yes
Si4 . C16 . 1.863(3) yes
Si4 . C17 . 1.849(3) yes
Si4 . C18 . 1.851(4) yes
N1 . C1 . 1.482(3) yes
N2 . C6 . 1.478(3) yes
N3 . C11 . 1.484(3) yes
N4 . C2 . 1.481(4) yes
N4 . C7 . 1.487(4) yes
N4 . C12 . 1.481(4) yes
N4 . C21 . 1.498(8) yes
N4 . C71 . 1.479(8) yes
N4 . C121 . 1.486(8) yes
C1 . C2 . 1.513(5) yes
C1 . H11 . 0.950 no
C1 . H12 . 0.950 no
C1 . C21 . 1.525(8) yes
C1 . H13 . 0.950 no
C1 . H14 . 0.950 no
C2 . H21 . 0.950 no
C2 . H22 . 0.950 no
C3 . H31 . 0.950 no
C3 . H32 . 0.950 no
C3 . H33 . 0.950 no
C4 . H41 . 0.950 no
C4 . H42 . 0.950 no
C4 . H43 . 0.950 no
C5 . H51 . 0.950 no
C5 . H52 . 0.950 no
C5 . H53 . 0.950 no
C6 . C7 . 1.518(5) yes
C6 . H61 . 0.950 no
C6 . H62 . 0.950 no
C6 . C71 . 1.562(9) yes
C6 . H63 . 0.950 no
C6 . H64 . 0.950 no
C7 . H71 . 0.950 no
C7 . H72 . 0.950 no
C8 . H81 . 0.950 no
C8 . H82 . 0.950 no
C8 . H83 . 0.950 no
C9 . H91 . 0.950 no
C9 . H92 . 0.950 no
C9 . H93 . 0.950 no
C10 . H101 . 0.950 no
C10 . H102 . 0.950 no
C10 . H103 . 0.950 no
C11 . C12 . 1.509(5) yes
C11 . H111 . 0.950 no
C11 . H112 . 0.950 no
C11 . C121 . 1.568(8) yes
C11 . H113 . 0.950 no
C11 . H114 . 0.950 no
C12 . H121 . 0.950 no
C12 . H122 . 0.950 no
C13 . H131 . 0.950 no
C13 . H132 . 0.950 no
C13 . H133 . 0.950 no
C14 . H141 . 0.950 no
C14 . H142 . 0.950 no
C14 . H143 . 0.950 no
C15 . H151 . 0.950 no
C15 . H152 . 0.950 no
C15 . H153 . 0.950 no
C16 . H161 . 0.950 no
C16 . H162 . 0.950 no
C16 . H163 . 0.950 no
C17 . H171 . 0.950 no
C17 . H172 . 0.950 no
C17 . H173 . 0.950 no
C18 . H181 . 0.950 no
C18 . H182 . 0.950 no
C18 . H183 . 0.950 no
C21 . H211 . 0.950 no
C21 . H212 . 0.950 no
C71 . H711 . 0.950 no
C71 . H712 . 0.950 no
C121 . H1211 . 0.950 no
C121 . H1212 . 0.950 no

loop_
_geom_torsion_atom_site_label_1
_geom_torsion_atom_site_label_2
_geom_torsion_atom_site_label_3
_geom_torsion_atom_site_label_4
_geom_torsion
_geom_torsion_site_symmetry_1
_geom_torsion_site_symmetry_2
_geom_torsion_site_symmetry_3
_geom_torsion_site_symmetry_4
_geom_torsion_publ_flag
P1 Mo1 N1 Si1 -7.59(14) . . . . no
P1 Mo1 N1 C1 179.66(15) . . . . no
N2 Mo1 N1 Si1 98.34(14) . . . . no
N2 Mo1 N1 C1 -74.41(18) . . . . no
N3 Mo1 N1 Si1 -114.46(14) . . . . no
N3 Mo1 N1 C1 72.78(18) . . . . no
N4 Mo1 N1 Si1 172.07(15) . . . . no
N4 Mo1 N1 C1 -0.68(16) . . . . no
P1 Mo1 N2 Si2 -4.71(14) . . . . no
P1 Mo1 N2 C6 -179.11(16) . . . . no
N1 Mo1 N2 Si2 -111.23(14) . . . . no
N1 Mo1 N2 C6 74.38(19) . . . . no
N3 Mo1 N2 Si2 102.09(15) . . . . no
N3 Mo1 N2 C6 -72.31(19) . . . . no
N4 Mo1 N2 Si2 174.94(15) . . . . no
N4 Mo1 N2 C6 0.54(17) . . . . no
P1 Mo1 N3 Si3 -7.02(12) . . . . no
P1 Mo1 N3 C11 177.04(15) . . . . no
N1 Mo1 N3 Si3 100.05(13) . . . . no
N1 Mo1 N3 C11 -75.89(18) . . . . no
N2 Mo1 N3 Si3 -113.45(13) . . . . no
N2 Mo1 N3 C11 70.61(18) . . . . no
N4 Mo1 N3 Si3 173.66(13) . . . . no
N4 Mo1 N3 C11 -2.28(16) . . . . no
N1 Mo1 N4 C2 24.45(19) . . . . no
N1 Mo1 N4 C7 -95.4(2) . . . . no
N1 Mo1 N4 C12 144.5(2) . . . . no
N2 Mo1 N4 C2 143.5(2) . . . . no
N2 Mo1 N4 C7 23.61(19) . . . . no
N2 Mo1 N4 C12 -96.4(2) . . . . no
N3 Mo1 N4 C2 -95.21(19) . . . . no
N3 Mo1 N4 C7 144.9(2) . . . . no
N3 Mo1 N4 C12 24.9(2) . . . . no
C3 Si1 N1 Mo1 -58.94(18) . . . . no
C3 Si1 N1 C1 113.8(2) . . . . no
C4 Si1 N1 Mo1 -176.60(15) . . . . no
C4 Si1 N1 C1 -3.9(2) . . . . no
C5 Si1 N1 Mo1 63.29(16) . . . . no
C5 Si1 N1 C1 -124.00(18) . . . . no
C8 Si2 N2 Mo1 -63.36(18) . . . . no
C8 Si2 N2 C6 111.08(19) . . . . no
C9 Si2 N2 Mo1 60.00(18) . . . . no
C9 Si2 N2 C6 -125.6(2) . . . . no
C10 Si2 N2 Mo1 178.27(14) . . . . no
C10 Si2 N2 C6 -7.3(2) . . . . no
C13 Si3 N3 Mo1 -58.01(16) . . . . no
C13 Si3 N3 C11 117.90(18) . . . . no
C14 Si3 N3 Mo1 66.15(15) . . . . no
C14 Si3 N3 C11 -117.95(18) . . . . no
C15 Si3 N3 Mo1 -175.33(13) . . . . no
C15 Si3 N3 C11 0.6(2) . . . . no
Mo1 N1 C1 C2 -23.2(3) . . . . no
Si1 N1 C1 C2 163.4(2) . . . . no
Mo1 N2 C6 C7 -24.5(3) . . . . no
Si2 N2 C6 C7 160.5(2) . . . . no
Mo1 N3 C11 C12 -20.8(3) . . . . no
Si3 N3 C11 C12 162.9(2) . . . . no
Mo1 N4 C2 C1 -43.2(3) . . . . no
C7 N4 C2 C1 72.8(3) . . . . no
C12 N4 C2 C1 -159.4(3) . . . . no
Mo1 N4 C7 C6 -42.8(3) . . . . no
C2 N4 C7 C6 -158.7(3) . . . . no
C12 N4 C7 C6 73.4(3) . . . . no
Mo1 N4 C12 C11 -42.6(3) . . . . no
C2 N4 C12 C11 73.4(3) . . . . no
C7 N4 C12 C11 -158.7(3) . . . . no
N1 C1 C2 N4 44.5(3) . . . . no
N2 C6 C7 N4 44.8(3) . . . . no
N3 C11 C12 N4 42.5(3) . . . . no
